data_4309952
loop_
_publ_author_name
'Chang Zhong'
'Min Zhao'
'Charlotte Stern'
'Anthony G. M. Barrett'
'Brian M. Hoffman'

_publ_section_title
;
Novel Metal-Linked Face-to-Face Porphyrazine Dimer
;
_journal_name_full 'Inorganic Chemistry'
_journal_page_first 8272
_journal_page_last 8276
_journal_paper_doi 10.1021/ic050788s
_journal_volume 44
_journal_year 2005
_chemical_formula_sum 'C101 H109 Cu2 N24 Ni2 O7'
_chemical_formula_weight 2015.62
_chemical_name_systematic
; 
 ? 
;
_space_group_IT_number 9
_symmetry_cell_setting monoclinic
_symmetry_space_group_name_Hall 'C -2yc'
_symmetry_space_group_name_H-M 'C 1 c 1'
_atom_sites_solution_hydrogens geom
_atom_sites_solution_primary direct
_atom_sites_solution_secondary difmap
_audit_creation_method SHELXL-97
_cell_angle_alpha 90.00
_cell_angle_beta 101.065(17)
_cell_angle_gamma 90.00
_cell_formula_units_Z 4
_cell_length_a 14.254(3)
_cell_length_b 52.652(13)
_cell_length_c 13.443(2)
_cell_measurement_temperature 153(2)
_cell_volume 9901(4)
_computing_cell_refinement 'Bruker SMART'
_computing_data_collection 'Bruker SMART'
_computing_data_reduction 'Bruker SHELXTL'
_computing_molecular_graphics 'Bruker SHELXTL'
_computing_publication_material 'Bruker SHELXTL'
_computing_structure_refinement 'SHELXL-97 (Sheldrick, 1997)'
_computing_structure_solution 'SHELXS-97 (Sheldrick, 1990)'
_diffrn_ambient_temperature 153(2)
_diffrn_measured_fraction_theta_full 0.918
_diffrn_measured_fraction_theta_max 0.918
_diffrn_measurement_device_type 'CCD area detector'
_diffrn_measurement_method 'phi and omega scans'
_diffrn_radiation_monochromator graphite
_diffrn_radiation_source 'fine-focus sealed tube'
_diffrn_radiation_type MoK\a
_diffrn_radiation_wavelength 0.71073
_diffrn_reflns_av_R_equivalents 0.0846
_diffrn_reflns_av_sigmaI/netI 0.1141
_diffrn_reflns_limit_h_max 19
_diffrn_reflns_limit_h_min -18
_diffrn_reflns_limit_k_max 69
_diffrn_reflns_limit_k_min -71
_diffrn_reflns_limit_l_max 17
_diffrn_reflns_limit_l_min -18
_diffrn_reflns_number 45743
_diffrn_reflns_theta_full 29.02
_diffrn_reflns_theta_max 29.02
_diffrn_reflns_theta_min 1.51
_exptl_absorpt_coefficient_mu 0.866
_exptl_absorpt_correction_T_max 0.9274
_exptl_absorpt_correction_T_min 0.7369
_exptl_absorpt_correction_type integration
_exptl_crystal_colour 'dark red'
_exptl_crystal_density_diffrn 1.352
_exptl_crystal_density_method 'not measured'
_exptl_crystal_description needle
_exptl_crystal_F_000 4212
_exptl_crystal_size_max 0.680
_exptl_crystal_size_mid 0.116
_exptl_crystal_size_min 0.010
_refine_diff_density_max 1.330
_refine_diff_density_min -0.467
_refine_diff_density_rms 0.104
_refine_ls_abs_structure_details 'Flack H D (1983), Acta Cryst. A39, 876-881'
_refine_ls_abs_structure_Flack -0.038(12)
_refine_ls_extinction_method none
_refine_ls_goodness_of_fit_ref 0.946
_refine_ls_hydrogen_treatment mixed
_refine_ls_matrix_type full
_refine_ls_number_parameters 1249
_refine_ls_number_reflns 22681
_refine_ls_number_restraints 2
_refine_ls_restrained_S_all 0.946
_refine_ls_R_factor_all 0.1184
_refine_ls_R_factor_gt 0.0646
_refine_ls_shift/su_max 0.003
_refine_ls_shift/su_mean 0.000
_refine_ls_structure_factor_coef Fsqd
_refine_ls_weighting_details 'calc w=1/[\s^2^(Fo^2^)+(0.0916P)^2^+0.0000P] where P=(Fo^2^+2Fc^2^)/3'
_refine_ls_weighting_scheme calc
_refine_ls_wR_factor_gt 0.1482
_refine_ls_wR_factor_ref 0.1743
_reflns_number_gt 13544
_reflns_number_total 22681
_reflns_threshold_expression >2sigma(I)
_cod_data_source_file ic050788ssi20050516_043445.cif
_cod_data_source_block s90m
_cod_depositor_comments
;
The following automatic conversions were performed:
'_symmetry_cell_setting' value 'Monoclinic' changed to 'monoclinic'
according to '/home/saulius/struct/CIF-dictionaries/cif_core.dic'
dictionary named 'cif_core.dic' version 2.4.1 from 2010-06-29.

Automatic conversion script
Id: cif_fix_enum 1527 2010-12-29 10:47:43Z saulius 
;
_cod_database_code 4309952

loop_
_symmetry_equiv_pos_as_xyz
'x, y, z'
'x, -y, z+1/2'
'x+1/2, y+1/2, z'
'x+1/2, -y+1/2, z+1/2'

loop_
_atom_site_label
_atom_site_type_symbol
_atom_site_fract_x
_atom_site_fract_y
_atom_site_fract_z
_atom_site_U_iso_or_equiv
_atom_site_adp_type
_atom_site_occupancy
_atom_site_symmetry_multiplicity
_atom_site_calc_flag
_atom_site_refinement_flags
_atom_site_disorder_assembly
_atom_site_disorder_group
Cu1 Cu 0.59803(5) 0.977062(12) 0.95406(5) 0.03446(17) Uani 1 1 d . . .
Cu2 Cu 0.32324(5) 0.961495(13) 0.69117(5) 0.03612(17) Uani 1 1 d . . .
Ni1 Ni 0.53929(5) 0.864569(13) 0.98414(6) 0.03476(18) Uani 1 1 d . . .
Ni2 Ni 0.55489(6) 0.864333(14) 0.70587(6) 0.04077(19) Uani 1 1 d . . .
O1 O 0.8015(3) 0.95330(8) 0.8094(4) 0.0483(11) Uani 1 1 d . . .
O2 O 0.3131(3) 0.97869(8) 0.9154(3) 0.0421(10) Uani 1 1 d . . .
O3 O 0.5824(3) 0.99262(8) 0.7043(3) 0.0439(10) Uani 1 1 d . . .
O4 O 0.1797(3) 0.91705(8) 0.8518(3) 0.0473(11) Uani 1 1 d . . .
O5 O 0.2622(4) 0.89935(10) 0.0471(4) 0.0638(13) Uani 1 1 d . . .
O6 O 0.7688(4) 0.93617(11) 0.6119(4) 0.0703(14) Uani 1 1 d . . .
O7 O 0.1426(5) 0.99882(15) 0.8287(6) 0.110(2) Uani 1 1 d . . .
N1 N 0.4782(3) 0.89584(8) 0.9459(4) 0.0329(10) Uani 1 1 d . . .
N2 N 0.6363(3) 0.88178(9) 1.0736(4) 0.0373(11) Uani 1 1 d . . .
N3 N 0.5982(4) 0.83323(9) 1.0227(4) 0.0430(12) Uani 1 1 d . . .
N4 N 0.4417(4) 0.84757(9) 0.8954(4) 0.0392(12) Uani 1 1 d . . .
N5 N 0.5863(3) 0.92536(8) 1.0480(4) 0.0335(10) Uani 1 1 d . . .
N6 N 0.7353(4) 0.84682(10) 1.1448(4) 0.0461(13) Uani 1 1 d . . .
N7 N 0.4916(4) 0.80394(10) 0.9217(4) 0.0483(14) Uani 1 1 d . . .
N8 N 0.3428(4) 0.88219(9) 0.8221(4) 0.0376(11) Uani 1 1 d . . .
N9 N 0.6710(4) 0.86060(9) 0.7982(5) 0.0480(14) Uani 1 1 d . . .
N10 N 0.5596(3) 0.89957(9) 0.7272(4) 0.0361(11) Uani 1 1 d . . .
N11 N 0.4399(4) 0.86813(9) 0.6136(4) 0.0441(13) Uani 1 1 d . . .
N12 N 0.5514(5) 0.82914(10) 0.6854(5) 0.0540(15) Uani 1 1 d . . .
N13 N 0.7050(3) 0.90354(10) 0.8513(4) 0.0377(12) Uani 1 1 d . . .
N14 N 0.4129(4) 0.91351(9) 0.6192(4) 0.0395(12) Uani 1 1 d . . .
N15 N 0.4044(5) 0.82429(10) 0.5628(5) 0.0571(16) Uani 1 1 d . . .
N16 N 0.6938(4) 0.81498(10) 0.7993(6) 0.0591(16) Uani 1 1 d . . .
N17 N 0.6563(3) 0.95628(8) 0.8622(4) 0.0342(11) Uani 1 1 d . . .
N18 N 0.7306(3) 0.98488(9) 1.0139(4) 0.0358(11) Uani 1 1 d . . .
N19 N 0.5353(3) 1.01061(9) 0.9622(4) 0.0355(11) Uani 1 1 d . . .
N20 N 0.4682(3) 0.96460(8) 0.9370(4) 0.0315(10) Uani 1 1 d . . .
N21 N 0.4608(3) 0.96337(8) 0.7021(4) 0.0327(11) Uani 1 1 d . . .
N22 N 0.3316(3) 0.99887(9) 0.6665(4) 0.0357(11) Uani 1 1 d . . .
N23 N 0.1864(3) 0.95464(9) 0.6352(4) 0.0400(12) Uani 1 1 d . . .
N24 N 0.3035(3) 0.93582(8) 0.7881(4) 0.0338(11) Uani 1 1 d . . .
C1 C 0.5096(4) 0.91960(10) 0.9798(4) 0.0303(12) Uani 1 1 d . . .
C2 C 0.6443(4) 0.90711(11) 1.0927(4) 0.0343(13) Uani 1 1 d . . .
C3 C 0.7283(4) 0.91251(11) 1.1681(4) 0.0391(14) Uani 1 1 d . . .
C4 C 0.7727(4) 0.89028(11) 1.1941(5) 0.0431(15) Uani 1 1 d . . .
C5 C 0.7129(4) 0.87102(12) 1.1348(5) 0.0410(14) Uani 1 1 d . . .
C6 C 0.6805(5) 0.82965(11) 1.0928(5) 0.0441(15) Uani 1 1 d . . .
C7 C 0.7045(5) 0.80255(12) 1.1028(6) 0.0535(18) Uani 1 1 d . . .
C8 C 0.6341(5) 0.79020(13) 1.0379(6) 0.0558(18) Uani 1 1 d . . .
C9 C 0.5694(5) 0.80978(11) 0.9879(5) 0.0443(15) Uani 1 1 d . . .
C10 C 0.4325(5) 0.82172(11) 0.8785(5) 0.0469(16) Uani 1 1 d . . .
C11 C 0.3463(5) 0.81617(12) 0.8062(5) 0.0455(15) Uani 1 1 d . . .
C12 C 0.3036(4) 0.83851(12) 0.7789(5) 0.0398(14) Uani 1 1 d . . .
C13 C 0.3648(4) 0.85779(11) 0.8349(4) 0.0354(13) Uani 1 1 d . . .
C14 C 0.3977(4) 0.89947(10) 0.8777(4) 0.0317(12) Uani 1 1 d . . .
C15 C 0.3759(4) 0.92633(10) 0.8629(4) 0.0324(12) Uani 1 1 d . . .
C16 C 0.4464(4) 0.93894(10) 0.9254(4) 0.0310(12) Uani 1 1 d . . .
C17 C 0.7586(5) 0.93874(12) 1.2082(5) 0.0453(15) Uani 1 1 d . . .
H17A H 0.8229 0.9425 1.1942 0.054 Uiso 1 1 calc R . .
H17B H 0.7137 0.9514 1.1713 0.054 Uiso 1 1 calc R . .
C18 C 0.7612(5) 0.94155(13) 1.3187(5) 0.0524(17) Uani 1 1 d . . .
H18A H 0.8084 0.9295 1.3561 0.063 Uiso 1 1 calc R . .
H18B H 0.6977 0.9371 1.3334 0.063 Uiso 1 1 calc R . .
C19 C 0.7878(6) 0.96870(13) 1.3565(6) 0.0568(18) Uani 1 1 d . . .
H19A H 0.8527 0.9726 1.3472 0.085 Uiso 1 1 calc R . .
H19B H 0.7848 0.9699 1.4286 0.085 Uiso 1 1 calc R . .
H19C H 0.7427 0.9808 1.3178 0.085 Uiso 1 1 calc R . .
C20 C 0.8628(5) 0.88416(14) 1.2647(5) 0.0564(18) Uani 1 1 d . . .
H20A H 0.9000 0.9000 1.2816 0.068 Uiso 1 1 calc R . .
H20B H 0.9012 0.8726 1.2304 0.068 Uiso 1 1 calc R . .
C21 C 0.8465(8) 0.87145(19) 1.3648(6) 0.092(3) Uani 1 1 d . . .
H21A H 0.8087 0.8830 1.3999 0.110 Uiso 1 1 calc R . .
H21B H 0.8098 0.8555 1.3486 0.110 Uiso 1 1 calc R . .
C22 C 0.9389(11) 0.8657(3) 1.4329(11) 0.166(7) Uani 1 1 d . . .
H22A H 0.9731 0.8527 1.4015 0.248 Uiso 1 1 calc R . .
H22B H 0.9270 0.8594 1.4979 0.248 Uiso 1 1 calc R . .
H22C H 0.9777 0.8812 1.4441 0.248 Uiso 1 1 calc R . .
C23 C 0.7870(6) 0.79309(14) 1.1782(7) 0.067(2) Uani 1 1 d . . .
H23A H 0.8439 0.8034 1.1735 0.081 Uiso 1 1 calc R . .
H23B H 0.8006 0.7753 1.1612 0.081 Uiso 1 1 calc R . .
C24 C 0.7703(8) 0.79400(17) 1.2876(7) 0.089(3) Uani 1 1 d . . .
H24A H 0.7489 0.8113 1.3022 0.107 Uiso 1 1 calc R . .
H24B H 0.7188 0.7819 1.2948 0.107 Uiso 1 1 calc R . .
C25 C 0.8599(9) 0.7873(2) 1.3642(9) 0.118(4) Uani 1 1 d . . .
H25A H 0.8809 0.7702 1.3505 0.177 Uiso 1 1 calc R . .
H25B H 0.8460 0.7880 1.4327 0.177 Uiso 1 1 calc R . .
H25C H 0.9106 0.7995 1.3586 0.177 Uiso 1 1 calc R . .
C26 C 0.6199(6) 0.76237(13) 1.0186(7) 0.072(2) Uani 1 1 d . . .
H26A H 0.5867 0.7599 0.9475 0.086 Uiso 1 1 calc R . .
H26B H 0.6833 0.7541 1.0266 0.086 Uiso 1 1 calc R . .
C27 C 0.5646(8) 0.74971(16) 1.0859(9) 0.101(3) Uani 1 1 d . . .
H27A H 0.4986 0.7565 1.0723 0.121 Uiso 1 1 calc R . .
H27B H 0.5935 0.7537 1.1572 0.121 Uiso 1 1 calc R . .
C28 C 0.5611(11) 0.7210(2) 1.0719(12) 0.155(7) Uani 1 1 d . . .
H28A H 0.5327 0.7169 1.0015 0.232 Uiso 1 1 calc R . .
H28B H 0.5224 0.7134 1.1171 0.232 Uiso 1 1 calc R . .
H28C H 0.6261 0.7141 1.0882 0.232 Uiso 1 1 calc R . .
C29 C 0.3144(6) 0.79002(13) 0.7760(6) 0.062(2) Uani 1 1 d . . .
H29A H 0.3695 0.7783 0.7928 0.075 Uiso 1 1 calc R . .
H29B H 0.2915 0.7895 0.7017 0.075 Uiso 1 1 calc R . .
C30 C 0.2355(7) 0.78086(17) 0.8277(9) 0.095(3) Uani 1 1 d . . .
H30A H 0.1793 0.7922 0.8094 0.114 Uiso 1 1 calc R . .
H30B H 0.2159 0.7635 0.8038 0.114 Uiso 1 1 calc R . .
C31 C 0.2678(10) 0.7806(2) 0.9405(11) 0.126(5) Uani 1 1 d . . .
H31A H 0.3265 0.7706 0.9582 0.189 Uiso 1 1 calc R . .
H31B H 0.2179 0.7731 0.9721 0.189 Uiso 1 1 calc R . .
H31C H 0.2803 0.7980 0.9651 0.189 Uiso 1 1 calc R . .
C32 C 0.2105(5) 0.84443(13) 0.7116(5) 0.0472(16) Uani 1 1 d . . .
H32A H 0.1889 0.8294 0.6692 0.057 Uiso 1 1 calc R . .
H32B H 0.2199 0.8585 0.6656 0.057 Uiso 1 1 calc R . .
C33 C 0.1329(5) 0.85187(16) 0.7691(6) 0.0588(19) Uani 1 1 d . . .
H33A H 0.1541 0.8669 0.8118 0.071 Uiso 1 1 calc R . .
H33B H 0.1225 0.8378 0.8145 0.071 Uiso 1 1 calc R . .
C34 C 0.0386(6) 0.85801(18) 0.6974(7) 0.075(2) Uani 1 1 d . . .
H34A H 0.0481 0.8724 0.6540 0.113 Uiso 1 1 calc R . .
H34B H -0.0099 0.8625 0.7371 0.113 Uiso 1 1 calc R . .
H34C H 0.0173 0.8431 0.6552 0.113 Uiso 1 1 calc R . .
C35 C 0.7243(4) 0.87914(12) 0.8536(5) 0.0398(14) Uani 1 1 d . . .
C36 C 0.6271(4) 0.91260(11) 0.7911(5) 0.0369(13) Uani 1 1 d . . .
C37 C 0.6054(4) 0.93966(10) 0.7908(4) 0.0336(12) Uani 1 1 d . . .
C38 C 0.5206(4) 0.94251(10) 0.7249(4) 0.0317(12) Uani 1 1 d . . .
C39 C 0.4934(4) 0.91720(10) 0.6861(5) 0.0336(12) Uani 1 1 d . . .
C40 C 0.3894(4) 0.89015(12) 0.5848(5) 0.0395(14) Uani 1 1 d . . .
C41 C 0.3026(5) 0.88482(13) 0.5134(5) 0.0448(15) Uani 1 1 d . . .
C42 C 0.3012(5) 0.85930(13) 0.4985(5) 0.0506(17) Uani 1 1 d . . .
C43 C 0.3863(5) 0.84938(13) 0.5603(5) 0.0477(16) Uani 1 1 d . . .
C44 C 0.4827(5) 0.81573(13) 0.6219(6) 0.0556(18) Uani 1 1 d . . .
C45 C 0.5048(6) 0.78859(13) 0.6261(7) 0.066(2) Uani 1 1 d . . .
C46 C 0.5862(7) 0.78631(13) 0.6941(7) 0.070(2) Uani 1 1 d . . .
C47 C 0.6171(6) 0.81141(12) 0.7317(6) 0.0576(19) Uani 1 1 d . . .
C48 C 0.7192(5) 0.83840(13) 0.8309(6) 0.0517(17) Uani 1 1 d . . .
C49 C 0.8033(5) 0.84316(14) 0.9053(6) 0.0586(19) Uani 1 1 d . . .
C50 C 0.8081(5) 0.86885(13) 0.9203(6) 0.0522(17) Uani 1 1 d . . .
C51 C 0.2295(5) 0.90440(14) 0.4689(5) 0.0512(17) Uani 1 1 d . . .
H51A H 0.2539 0.9213 0.4934 0.061 Uiso 1 1 calc R . .
H51B H 0.1705 0.9013 0.4956 0.061 Uiso 1 1 calc R . .
C52 C 0.2032(6) 0.90531(15) 0.3541(6) 0.065(2) Uani 1 1 d . . .
H52A H 0.2620 0.9080 0.3265 0.078 Uiso 1 1 calc R . .
H52B H 0.1758 0.8887 0.3290 0.078 Uiso 1 1 calc R . .
C53 C 0.1327(6) 0.92589(18) 0.3145(6) 0.076(2) Uani 1 1 d . . .
H53A H 0.0726 0.9228 0.3377 0.114 Uiso 1 1 calc R . .
H53B H 0.1208 0.9259 0.2403 0.114 Uiso 1 1 calc R . .
H53C H 0.1587 0.9424 0.3398 0.114 Uiso 1 1 calc R . .
C54 C 0.2252(6) 0.84242(16) 0.4346(6) 0.070(2) Uani 1 1 d . . .
H54A H 0.2174 0.8268 0.4734 0.084 Uiso 1 1 calc R . .
H54B H 0.1633 0.8515 0.4223 0.084 Uiso 1 1 calc R . .
C55 C 0.2494(8) 0.8349(2) 0.3336(7) 0.097(3) Uani 1 1 d . . .
H55A H 0.3065 0.8239 0.3445 0.117 Uiso 1 1 calc R . .
H55B H 0.2634 0.8503 0.2964 0.117 Uiso 1 1 calc R . .
C56 C 0.1634(12) 0.8208(3) 0.2723(10) 0.165(7) Uani 1 1 d . . .
H56A H 0.1416 0.8079 0.3151 0.247 Uiso 1 1 calc R . .
H56B H 0.1822 0.8126 0.2136 0.247 Uiso 1 1 calc R . .
H56C H 0.1115 0.8329 0.2489 0.247 Uiso 1 1 calc R . .
C57 C 0.4424(7) 0.76936(16) 0.5610(9) 0.091(3) Uani 1 1 d . . .
H57A H 0.4645 0.7522 0.5842 0.109 Uiso 1 1 calc R . .
H57B H 0.3762 0.7713 0.5727 0.109 Uiso 1 1 calc R . .
C58 C 0.4400(12) 0.7710(3) 0.4506(13) 0.161(7) Uani 1 1 d . . .
H58A H 0.3942 0.7580 0.4171 0.193 Uiso 1 1 calc R . .
H58B H 0.4133 0.7878 0.4274 0.193 Uiso 1 1 calc R . .
C59 C 0.5195(13) 0.7681(3) 0.4173(15) 0.167(7) Uani 1 1 d . . .
H59A H 0.5636 0.7819 0.4427 0.250 Uiso 1 1 calc R . .
H59B H 0.5059 0.7683 0.3430 0.250 Uiso 1 1 calc R . .
H59C H 0.5487 0.7518 0.4412 0.250 Uiso 1 1 calc R . .
C60 C 0.6455(8) 0.76274(15) 0.7298(10) 0.099(3) Uani 1 1 d . . .
H60A H 0.6066 0.7472 0.7138 0.119 Uiso 1 1 calc R . .
H60B H 0.6697 0.7634 0.8039 0.119 Uiso 1 1 calc R . .
C61 C 0.7425(18) 0.7630(4) 0.6632(15) 0.248(17) Uani 1 1 d . . .
H61A H 0.7206 0.7633 0.5887 0.298 Uiso 1 1 calc R . .
H61B H 0.7878 0.7771 0.6847 0.298 Uiso 1 1 calc R . .
C62 C 0.774(2) 0.7431(6) 0.693(2) 0.304(18) Uani 1 1 d . . .
H62A H 0.8316 0.7456 0.7450 0.456 Uiso 1 1 calc R . .
H62B H 0.7906 0.7334 0.6363 0.456 Uiso 1 1 calc R . .
H62C H 0.7263 0.7337 0.7217 0.456 Uiso 1 1 calc R . .
C63 C 0.8699(5) 0.82321(15) 0.9577(8) 0.071(2) Uani 1 1 d . . .
H63A H 0.8874 0.8274 1.0307 0.085 Uiso 1 1 calc R . .
H63B H 0.8362 0.8067 0.9517 0.085 Uiso 1 1 calc R . .
C64 C 0.9592(7) 0.8207(2) 0.9157(11) 0.110(4) Uani 1 1 d . . .
H64A H 0.9861 0.8377 0.9075 0.132 Uiso 1 1 calc R . .
H64B H 0.9443 0.8125 0.8482 0.132 Uiso 1 1 calc R . .
C65 C 1.0316(13) 0.8049(4) 0.986(2) 0.269(16) Uani 1 1 d . . .
H65A H 1.0236 0.8075 1.0564 0.404 Uiso 1 1 calc R . .
H65B H 1.0963 0.8099 0.9797 0.404 Uiso 1 1 calc R . .
H65C H 1.0219 0.7869 0.9688 0.404 Uiso 1 1 calc R . .
C66 C 0.8782(5) 0.88491(14) 0.9880(5) 0.0515(17) Uani 1 1 d . . .
H66A H 0.9158 0.8739 1.0407 0.062 Uiso 1 1 calc R . .
H66B H 0.8426 0.8971 1.0227 0.062 Uiso 1 1 calc R . .
C67 C 0.9475(5) 0.89976(15) 0.9372(6) 0.0588(19) Uani 1 1 d . . .
H67A H 0.9836 0.8877 0.9023 0.071 Uiso 1 1 calc R . .
H67B H 0.9106 0.9110 0.8850 0.071 Uiso 1 1 calc R . .
C68 C 1.0177(5) 0.91565(18) 1.0100(7) 0.074(2) Uani 1 1 d . . .
H68A H 0.9843 0.9241 1.0582 0.112 Uiso 1 1 calc R . .
H68B H 1.0461 0.9285 0.9721 0.112 Uiso 1 1 calc R . .
H68C H 1.0682 0.9047 1.0469 0.112 Uiso 1 1 calc R . .
C69 C 0.4985(4) 0.98675(11) 0.6968(4) 0.0332(13) Uani 1 1 d . . .
C70 C 0.4214(4) 1.00676(10) 0.6771(4) 0.0352(13) Uani 1 1 d . . .
C71 C 0.4462(5) 1.03193(11) 0.6697(5) 0.0429(15) Uani 1 1 d . . .
H71 H 0.5112 1.0369 0.6771 0.052 Uiso 1 1 calc R . .
C72 C 0.3727(5) 1.04986(12) 0.6508(5) 0.0479(17) Uani 1 1 d . . .
H72 H 0.3869 1.0674 0.6458 0.057 Uiso 1 1 calc R . .
C73 C 0.2789(5) 1.04178(12) 0.6395(5) 0.0490(16) Uani 1 1 d . . .
H73 H 0.2276 1.0536 0.6254 0.059 Uiso 1 1 calc R . .
C74 C 0.2617(5) 1.01607(12) 0.6492(5) 0.0465(16) Uani 1 1 d . . .
H74 H 0.1975 1.0105 0.6432 0.056 Uiso 1 1 calc R . .
C75 C 0.1320(5) 0.96347(13) 0.5487(5) 0.0452(15) Uani 1 1 d . . .
H75 H 0.1597 0.9742 0.5055 0.054 Uiso 1 1 calc R . .
C76 C 0.0361(5) 0.95702(14) 0.5223(6) 0.0579(19) Uani 1 1 d . . .
H76 H -0.0017 0.9631 0.4610 0.069 Uiso 1 1 calc R . .
C77 C -0.0030(5) 0.94182(14) 0.5855(6) 0.0533(17) Uani 1 1 d . . .
H77 H -0.0690 0.9377 0.5689 0.064 Uiso 1 1 calc R . .
C78 C 0.0513(5) 0.93239(13) 0.6726(5) 0.0497(16) Uani 1 1 d . . .
H78 H 0.0240 0.9217 0.7164 0.060 Uiso 1 1 calc R . .
C79 C 0.1470(4) 0.93878(11) 0.6954(5) 0.0368(13) Uani 1 1 d . . .
C80 C 0.2121(4) 0.92910(11) 0.7868(5) 0.0391(14) Uani 1 1 d . . .
C81 C 0.7488(4) 0.95990(10) 0.8696(5) 0.0357(13) Uani 1 1 d . . .
C82 C 0.7926(4) 0.97414(10) 0.9640(5) 0.0362(13) Uani 1 1 d . . .
C83 C 0.8891(4) 0.97603(12) 0.9967(5) 0.0444(15) Uani 1 1 d . . .
H83 H 0.9317 0.9681 0.9598 0.053 Uiso 1 1 calc R . .
C84 C 0.9244(5) 0.98969(12) 1.0848(5) 0.0495(17) Uani 1 1 d . . .
H84 H 0.9912 0.9910 1.1100 0.059 Uiso 1 1 calc R . .
C85 C 0.8596(4) 1.00137(11) 1.1345(5) 0.0446(15) Uani 1 1 d . . .
H85 H 0.8816 1.0113 1.1933 0.054 Uiso 1 1 calc R . .
C86 C 0.7651(4) 0.99853(11) 1.0989(5) 0.0387(14) Uani 1 1 d . . .
H86 H 0.7212 1.0063 1.1345 0.046 Uiso 1 1 calc R . .
C87 C 0.5743(4) 1.03366(10) 0.9715(5) 0.0409(14) Uani 1 1 d . . .
H87 H 0.6419 1.0351 0.9905 0.049 Uiso 1 1 calc R . .
C88 C 0.5212(5) 1.05541(11) 0.9550(5) 0.0471(16) Uani 1 1 d . . .
H88 H 0.5512 1.0716 0.9632 0.057 Uiso 1 1 calc R . .
C89 C 0.4240(5) 1.05348(11) 0.9264(5) 0.0449(15) Uani 1 1 d . . .
H89 H 0.3861 1.0683 0.9112 0.054 Uiso 1 1 calc R . .
C90 C 0.3818(5) 1.03000(11) 0.9196(5) 0.0409(14) Uani 1 1 d . . .
H90 H 0.3142 1.0283 0.9037 0.049 Uiso 1 1 calc R . .
C91 C 0.4404(4) 1.00868(10) 0.9367(4) 0.0316(12) Uani 1 1 d . . .
C92 C 0.4000(4) 0.98229(10) 0.9288(4) 0.0322(12) Uani 1 1 d . . .
C93 C 0.2365(7) 0.87404(16) 0.0486(7) 0.078(2) Uani 1 1 d . . .
H93A H 0.2930 0.8634 0.0495 0.117 Uiso 1 1 calc R . .
H93B H 0.1884 0.8702 -0.0119 0.117 Uiso 1 1 calc R . .
H93C H 0.2100 0.8707 0.1094 0.117 Uiso 1 1 calc R . .
C94 C 0.7674(8) 0.91024(18) 0.6093(8) 0.093(3) Uani 1 1 d . . .
H94A H 0.8229 0.9036 0.6566 0.139 Uiso 1 1 calc R . .
H94B H 0.7696 0.9044 0.5405 0.139 Uiso 1 1 calc R . .
H94C H 0.7086 0.9041 0.6288 0.139 Uiso 1 1 calc R . .
C95 C 0.0820(7) 0.9854(2) 0.8671(11) 0.115(5) Uani 1 1 d . . .
H95A H 0.1053 0.9833 0.9401 0.172 Uiso 1 1 calc R . .
H95B H 0.0749 0.9686 0.8346 0.172 Uiso 1 1 calc R . .
H95C H 0.0199 0.9940 0.8554 0.172 Uiso 1 1 calc R . .
C96 C 0.5644(13) 0.8421(3) 0.363(2) 0.146(7) Uani 1 1 d . . .
C97 C 0.5690(13) 0.8653(5) 0.4189(15) 0.162(7) Uani 1 1 d . . .
C98 C 0.542(3) 0.8837(4) 0.389(2) 0.110(11) Uani 0.50 1 d P . .
C99 C 0.5069(13) 0.8857(3) 0.308(2) 0.153(7) Uani 1 1 d . . .
C100 C 0.4672(12) 0.8722(5) 0.2286(16) 0.156(7) Uani 1 1 d . . .
C101 C 0.4710(19) 0.8498(4) 0.216(2) 0.091(9) Uani 0.50 1 d P . .
C102 C 0.5230(14) 0.8393(4) 0.274(2) 0.153(8) Uani 1 1 d . . .

loop_
_atom_site_aniso_label
_atom_site_aniso_U_11
_atom_site_aniso_U_22
_atom_site_aniso_U_33
_atom_site_aniso_U_23
_atom_site_aniso_U_13
_atom_site_aniso_U_12
Cu1 0.0293(3) 0.0248(3) 0.0482(4) -0.0019(3) 0.0047(3) -0.0001(3)
Cu2 0.0318(4) 0.0295(3) 0.0456(4) 0.0055(3) 0.0035(3) -0.0010(3)
Ni1 0.0344(4) 0.0233(3) 0.0447(4) 0.0014(3) 0.0030(3) 0.0003(3)
Ni2 0.0437(5) 0.0267(4) 0.0535(5) -0.0034(3) 0.0133(4) -0.0005(3)
O1 0.040(2) 0.043(3) 0.065(3) -0.006(2) 0.018(2) -0.003(2)
O2 0.030(2) 0.035(2) 0.059(3) 0.000(2) 0.004(2) 0.0013(17)
O3 0.034(2) 0.036(2) 0.061(3) 0.004(2) 0.008(2) -0.0084(18)
O4 0.043(2) 0.040(2) 0.060(3) 0.011(2) 0.012(2) -0.0048(19)
O5 0.061(3) 0.060(3) 0.068(3) 0.008(3) 0.005(3) -0.006(3)
O6 0.074(4) 0.064(3) 0.075(4) 0.002(3) 0.019(3) -0.001(3)
O7 0.092(5) 0.100(6) 0.143(7) 0.037(5) 0.035(5) 0.023(4)
N1 0.031(3) 0.026(2) 0.040(3) -0.002(2) 0.001(2) -0.0020(19)
N2 0.038(3) 0.032(3) 0.039(3) 0.001(2) 0.003(2) 0.000(2)
N3 0.047(3) 0.026(3) 0.056(3) 0.004(2) 0.010(3) 0.000(2)
N4 0.045(3) 0.024(2) 0.047(3) 0.000(2) 0.006(2) -0.004(2)
N5 0.035(3) 0.025(2) 0.038(3) 0.002(2) 0.002(2) 0.000(2)
N6 0.051(3) 0.028(3) 0.057(3) 0.003(2) 0.005(3) 0.007(2)
N7 0.049(3) 0.026(3) 0.065(4) 0.002(2) -0.002(3) 0.001(2)
N8 0.039(3) 0.035(3) 0.039(3) 0.003(2) 0.006(2) -0.005(2)
N9 0.047(3) 0.029(3) 0.070(4) -0.005(3) 0.017(3) 0.006(2)
N10 0.032(3) 0.031(3) 0.044(3) -0.003(2) 0.005(2) -0.004(2)
N11 0.053(3) 0.023(2) 0.061(3) -0.008(2) 0.024(3) -0.008(2)
N12 0.070(4) 0.037(3) 0.061(4) -0.006(3) 0.025(3) 0.001(3)
N13 0.031(3) 0.041(3) 0.043(3) -0.001(2) 0.009(2) 0.008(2)
N14 0.043(3) 0.032(3) 0.045(3) 0.001(2) 0.012(2) -0.003(2)
N15 0.072(4) 0.032(3) 0.072(4) -0.012(3) 0.024(3) -0.012(3)
N16 0.053(4) 0.031(3) 0.096(5) -0.001(3) 0.021(4) 0.004(3)
N17 0.034(3) 0.025(2) 0.041(3) -0.001(2) 0.001(2) 0.0000(19)
N18 0.032(3) 0.032(3) 0.042(3) 0.004(2) 0.002(2) 0.001(2)
N19 0.035(3) 0.031(3) 0.040(3) 0.000(2) 0.005(2) -0.001(2)
N20 0.029(2) 0.022(2) 0.042(3) -0.0007(19) 0.003(2) 0.0001(18)
N21 0.037(3) 0.015(2) 0.044(3) 0.0038(19) 0.003(2) 0.0002(19)
N22 0.031(3) 0.034(3) 0.042(3) 0.004(2) 0.008(2) 0.004(2)
N23 0.035(3) 0.034(3) 0.049(3) 0.003(2) 0.002(2) 0.004(2)
N24 0.029(2) 0.027(2) 0.042(3) 0.001(2) -0.003(2) -0.0018(19)
C1 0.027(3) 0.029(3) 0.036(3) 0.006(2) 0.008(2) 0.001(2)
C2 0.031(3) 0.030(3) 0.040(3) -0.001(2) 0.003(2) 0.000(2)
C3 0.040(3) 0.031(3) 0.043(3) 0.002(3) 0.000(3) 0.003(3)
C4 0.042(4) 0.032(3) 0.053(4) -0.003(3) 0.003(3) 0.000(3)
C5 0.043(4) 0.038(3) 0.037(3) -0.002(3) -0.004(3) 0.002(3)
C6 0.046(4) 0.028(3) 0.056(4) 0.004(3) 0.004(3) 0.006(3)
C7 0.055(4) 0.031(3) 0.071(5) 0.005(3) 0.002(4) 0.007(3)
C8 0.065(5) 0.031(3) 0.068(5) 0.005(3) 0.005(4) 0.008(3)
C9 0.046(4) 0.024(3) 0.061(4) 0.004(3) 0.007(3) 0.001(3)
C10 0.056(4) 0.028(3) 0.055(4) -0.002(3) 0.008(3) -0.009(3)
C11 0.042(4) 0.038(3) 0.055(4) -0.005(3) 0.006(3) -0.010(3)
C12 0.041(3) 0.034(3) 0.043(4) 0.000(3) 0.006(3) -0.007(3)
C13 0.040(3) 0.029(3) 0.037(3) -0.002(2) 0.008(3) -0.009(2)
C14 0.034(3) 0.025(3) 0.038(3) 0.000(2) 0.010(3) -0.001(2)
C15 0.029(3) 0.030(3) 0.040(3) 0.002(2) 0.011(2) 0.002(2)
C16 0.031(3) 0.030(3) 0.033(3) 0.002(2) 0.009(2) -0.002(2)
C17 0.051(4) 0.033(3) 0.047(4) 0.002(3) -0.001(3) -0.002(3)
C18 0.057(4) 0.042(4) 0.055(4) -0.008(3) 0.004(3) -0.007(3)
C19 0.072(5) 0.034(3) 0.065(5) -0.017(3) 0.014(4) -0.002(3)
C20 0.060(4) 0.047(4) 0.058(4) -0.009(3) 0.000(4) 0.010(3)
C21 0.124(8) 0.075(6) 0.056(5) -0.011(4) -0.033(5) 0.024(6)
C22 0.187(15) 0.144(13) 0.118(10) 0.029(9) -0.091(10) 0.015(11)
C23 0.070(5) 0.031(4) 0.092(6) 0.003(4) -0.004(4) 0.007(3)
C24 0.120(8) 0.046(5) 0.081(6) 0.004(4) -0.031(6) 0.006(5)
C25 0.129(10) 0.099(8) 0.099(8) 0.010(6) -0.046(7) 0.005(7)
C26 0.072(5) 0.026(3) 0.109(7) -0.003(4) -0.006(5) 0.006(3)
C27 0.118(9) 0.047(5) 0.129(9) 0.022(5) 0.001(7) -0.011(5)
C28 0.189(14) 0.051(6) 0.182(14) 0.023(7) -0.071(11) -0.032(7)
C29 0.072(5) 0.035(4) 0.074(5) -0.005(3) -0.003(4) -0.011(3)
C30 0.104(8) 0.044(5) 0.128(9) 0.010(5) 0.001(7) -0.032(5)
C31 0.162(12) 0.076(7) 0.144(12) 0.026(7) 0.041(10) -0.044(8)
C32 0.055(4) 0.041(4) 0.042(4) 0.002(3) -0.002(3) -0.014(3)
C33 0.044(4) 0.070(5) 0.058(5) 0.007(4) -0.002(3) -0.008(4)
C34 0.049(5) 0.091(6) 0.079(6) -0.007(5) -0.004(4) 0.002(4)
C35 0.035(3) 0.039(3) 0.047(4) 0.000(3) 0.010(3) 0.003(3)
C36 0.038(3) 0.033(3) 0.044(3) 0.000(3) 0.015(3) 0.004(3)
C37 0.036(3) 0.026(3) 0.040(3) -0.003(2) 0.010(3) 0.001(2)
C38 0.034(3) 0.025(3) 0.037(3) -0.002(2) 0.011(2) -0.001(2)
C39 0.032(3) 0.027(3) 0.043(3) 0.001(2) 0.011(3) -0.001(2)
C40 0.028(3) 0.047(4) 0.043(3) 0.000(3) 0.005(3) -0.014(3)
C41 0.043(4) 0.048(4) 0.043(4) -0.007(3) 0.008(3) -0.010(3)
C42 0.050(4) 0.044(4) 0.055(4) -0.005(3) 0.004(3) -0.017(3)
C43 0.047(4) 0.045(4) 0.052(4) -0.008(3) 0.011(3) -0.011(3)
C44 0.056(4) 0.040(4) 0.073(5) -0.012(4) 0.020(4) -0.005(3)
C45 0.078(6) 0.028(3) 0.095(6) -0.012(4) 0.020(5) -0.007(4)
C46 0.089(6) 0.026(3) 0.099(6) -0.001(4) 0.026(5) 0.009(4)
C47 0.065(5) 0.025(3) 0.086(6) 0.005(3) 0.021(4) 0.008(3)
C48 0.050(4) 0.038(4) 0.073(5) 0.007(3) 0.025(4) 0.013(3)
C49 0.053(4) 0.049(4) 0.078(5) 0.012(4) 0.024(4) 0.019(3)
C50 0.043(4) 0.049(4) 0.066(5) 0.007(3) 0.015(3) 0.017(3)
C51 0.042(4) 0.057(4) 0.054(4) -0.009(3) 0.007(3) -0.014(3)
C52 0.064(5) 0.057(5) 0.064(5) -0.009(4) -0.008(4) -0.019(4)
C53 0.082(6) 0.083(6) 0.054(5) 0.009(4) -0.010(4) -0.009(5)
C54 0.069(5) 0.059(5) 0.080(6) -0.022(4) 0.006(4) -0.025(4)
C55 0.135(9) 0.087(7) 0.064(6) -0.028(5) 0.006(6) -0.024(6)
C56 0.215(16) 0.135(12) 0.119(10) -0.061(9) -0.033(11) -0.065(11)
C57 0.099(7) 0.041(4) 0.131(9) -0.026(5) 0.020(7) -0.010(5)
C58 0.147(14) 0.170(15) 0.164(16) -0.096(13) 0.026(12) -0.024(12)
C59 0.154(15) 0.157(16) 0.177(16) -0.056(13) 0.001(13) -0.012(12)
C60 0.110(8) 0.031(4) 0.151(10) -0.004(5) 0.015(7) 0.006(5)
C61 0.33(3) 0.25(2) 0.141(14) -0.058(15) -0.017(16) 0.26(3)
C62 0.43(5) 0.32(4) 0.18(2) -0.08(3) 0.11(3) -0.15(4)
C63 0.055(5) 0.046(4) 0.109(7) 0.013(4) 0.013(4) 0.016(4)
C64 0.078(7) 0.081(7) 0.179(12) 0.045(7) 0.044(7) 0.041(6)
C65 0.179(18) 0.21(2) 0.46(4) 0.19(3) 0.15(2) 0.102(16)
C66 0.049(4) 0.056(4) 0.048(4) 0.002(3) 0.006(3) 0.014(3)
C67 0.037(4) 0.067(5) 0.071(5) -0.007(4) 0.007(3) 0.003(3)
C68 0.051(5) 0.085(6) 0.083(6) -0.006(5) 0.001(4) -0.003(4)
C69 0.035(3) 0.030(3) 0.034(3) -0.003(2) 0.007(2) 0.000(2)
C70 0.050(4) 0.019(3) 0.036(3) 0.000(2) 0.006(3) 0.005(2)
C71 0.054(4) 0.032(3) 0.044(4) 0.000(3) 0.012(3) -0.004(3)
C72 0.073(5) 0.024(3) 0.049(4) 0.001(3) 0.018(3) 0.008(3)
C73 0.060(4) 0.037(3) 0.052(4) 0.009(3) 0.015(3) 0.010(3)
C74 0.043(4) 0.040(4) 0.059(4) 0.007(3) 0.017(3) -0.001(3)
C75 0.037(3) 0.048(4) 0.047(4) 0.001(3) 0.000(3) 0.007(3)
C76 0.050(4) 0.057(4) 0.058(4) -0.002(4) -0.010(4) 0.015(3)
C77 0.037(4) 0.054(4) 0.066(5) 0.000(4) 0.004(3) -0.004(3)
C78 0.044(4) 0.048(4) 0.056(4) -0.001(3) 0.008(3) -0.002(3)
C79 0.032(3) 0.032(3) 0.047(3) -0.006(3) 0.008(3) -0.006(2)
C80 0.034(3) 0.032(3) 0.051(4) -0.004(3) 0.008(3) -0.002(2)
C81 0.036(3) 0.030(3) 0.043(3) 0.002(2) 0.011(3) 0.001(2)
C82 0.036(3) 0.024(3) 0.048(4) 0.003(2) 0.009(3) -0.002(2)
C83 0.030(3) 0.036(3) 0.065(4) 0.004(3) 0.005(3) 0.001(3)
C84 0.035(3) 0.041(4) 0.068(5) 0.004(3) -0.001(3) -0.003(3)
C85 0.044(4) 0.030(3) 0.054(4) -0.001(3) -0.006(3) -0.004(3)
C86 0.039(3) 0.032(3) 0.043(3) -0.001(3) 0.002(3) -0.007(3)
C87 0.039(3) 0.023(3) 0.062(4) 0.001(3) 0.012(3) -0.003(2)
C88 0.059(4) 0.023(3) 0.061(4) 0.002(3) 0.014(3) 0.001(3)
C89 0.059(4) 0.024(3) 0.052(4) 0.000(3) 0.013(3) 0.012(3)
C90 0.046(4) 0.033(3) 0.043(4) -0.001(3) 0.008(3) 0.003(3)
C91 0.034(3) 0.025(3) 0.036(3) 0.001(2) 0.006(2) 0.005(2)
C92 0.036(3) 0.029(3) 0.031(3) -0.002(2) 0.004(2) -0.001(2)
C93 0.092(7) 0.054(5) 0.085(6) 0.015(4) 0.012(5) 0.008(5)
C94 0.109(8) 0.077(6) 0.105(7) -0.029(6) 0.051(6) -0.029(6)
C95 0.073(7) 0.088(7) 0.208(14) -0.045(8) 0.094(9) -0.013(5)
C96 0.131(14) 0.077(9) 0.24(2) 0.009(12) 0.058(15) 0.016(9)
C97 0.164(16) 0.164(18) 0.181(17) -0.030(15) 0.092(14) -0.047(14)
C98 0.23(4) 0.023(8) 0.077(14) -0.003(9) 0.035(18) 0.006(13)
C99 0.159(16) 0.100(12) 0.187(19) -0.021(13) -0.001(15) 0.013(10)
C100 0.114(12) 0.21(2) 0.163(17) 0.043(16) 0.071(12) -0.006(14)
C101 0.114(19) 0.059(12) 0.119(19) 0.048(12) 0.073(16) 0.053(13)
C102 0.121(15) 0.149(18) 0.20(2) -0.065(17) 0.059(14) -0.028(12)

loop_
_atom_type_symbol
_atom_type_description
_atom_type_scat_dispersion_real
_atom_type_scat_dispersion_imag
_atom_type_scat_source
C C 0.0033 0.0016 'International Tables Vol C Tables 4.2.6.8 and 6.1.1.4'
H H 0.0000 0.0000 'International Tables Vol C Tables 4.2.6.8 and 6.1.1.4'
N N 0.0061 0.0033 'International Tables Vol C Tables 4.2.6.8 and 6.1.1.4'
O O 0.0106 0.0060 'International Tables Vol C Tables 4.2.6.8 and 6.1.1.4'
Ni Ni 0.3393 1.1124 'International Tables Vol C Tables 4.2.6.8 and 6.1.1.4'
Cu Cu 0.3201 1.2651 'International Tables Vol C Tables 4.2.6.8 and 6.1.1.4'

loop_
_geom_angle_atom_site_label_1
_geom_angle_atom_site_label_2
_geom_angle_atom_site_label_3
_geom_angle
_geom_angle_site_symmetry_1
_geom_angle_site_symmetry_3
_geom_angle_publ_flag
N20 Cu1 N18 161.7(2) . . ?
N20 Cu1 N17 104.40(19) . . ?
N18 Cu1 N17 83.3(2) . . ?
N20 Cu1 N19 82.98(19) . . ?
N18 Cu1 N19 101.5(2) . . ?
N17 Cu1 N19 141.5(2) . . ?
N24 Cu2 N21 105.08(19) . . ?
N24 Cu2 N23 82.5(2) . . ?
N21 Cu2 N23 160.6(2) . . ?
N24 Cu2 N22 145.0(2) . . ?
N21 Cu2 N22 82.62(18) . . ?
N23 Cu2 N22 101.6(2) . . ?
N4 Ni1 N3 89.7(2) . . ?
N4 Ni1 N2 179.5(2) . . ?
N3 Ni1 N2 90.7(2) . . ?
N4 Ni1 N1 89.8(2) . . ?
N3 Ni1 N1 179.1(2) . . ?
N2 Ni1 N1 89.9(2) . . ?
N11 Ni2 N12 90.8(2) . . ?
N11 Ni2 N10 89.8(2) . . ?
N12 Ni2 N10 179.4(3) . . ?
N11 Ni2 N9 179.7(3) . . ?
N12 Ni2 N9 89.4(3) . . ?
N10 Ni2 N9 90.1(2) . . ?
C14 N1 C1 106.2(4) . . ?
C14 N1 Ni1 127.0(4) . . ?
C1 N1 Ni1 126.8(4) . . ?
C2 N2 C5 105.5(5) . . ?
C2 N2 Ni1 128.2(4) . . ?
C5 N2 Ni1 126.4(4) . . ?
C9 N3 C6 105.9(5) . . ?
C9 N3 Ni1 128.0(4) . . ?
C6 N3 Ni1 126.1(4) . . ?
C13 N4 C10 104.7(5) . . ?
C13 N4 Ni1 127.7(4) . . ?
C10 N4 Ni1 127.6(4) . . ?
C1 N5 C2 120.4(5) . . ?
C6 N6 C5 120.6(5) . . ?
C10 N7 C9 121.1(5) . . ?
C13 N8 C14 119.4(5) . . ?
C35 N9 C48 103.9(6) . . ?
C35 N9 Ni2 127.8(4) . . ?
C48 N9 Ni2 128.3(5) . . ?
C36 N10 C39 105.4(5) . . ?
C36 N10 Ni2 126.9(4) . . ?
C39 N10 Ni2 127.6(4) . . ?
C43 N11 C40 104.5(6) . . ?
C43 N11 Ni2 127.1(5) . . ?
C40 N11 Ni2 128.4(4) . . ?
C44 N12 C47 106.0(6) . . ?
C44 N12 Ni2 126.8(5) . . ?
C47 N12 Ni2 127.2(5) . . ?
C35 N13 C36 120.8(5) . . ?
C39 N14 C40 119.7(5) . . ?
C44 N15 C43 119.1(6) . . ?
C47 N16 C48 120.0(6) . . ?
C81 N17 C37 121.6(5) . . ?
C81 N17 Cu1 114.4(4) . . ?
C37 N17 Cu1 123.9(4) . . ?
C82 N18 C86 118.6(5) . . ?
C82 N18 Cu1 112.7(4) . . ?
C86 N18 Cu1 128.6(4) . . ?
C87 N19 C91 118.6(5) . . ?
C87 N19 Cu1 129.0(4) . . ?
C91 N19 Cu1 111.2(4) . . ?
C92 N20 C16 121.7(5) . . ?
C92 N20 Cu1 116.0(4) . . ?
C16 N20 Cu1 122.1(4) . . ?
C69 N21 C38 120.0(5) . . ?
C69 N21 Cu2 116.7(4) . . ?
C38 N21 Cu2 123.0(4) . . ?
C70 N22 C74 118.6(5) . . ?
C70 N22 Cu2 112.1(4) . . ?
C74 N22 Cu2 129.1(4) . . ?
C75 N23 C79 119.3(5) . . ?
C75 N23 Cu2 128.7(4) . . ?
C79 N23 Cu2 112.0(4) . . ?
C80 N24 C15 119.8(5) . . ?
C80 N24 Cu2 116.1(4) . . ?
C15 N24 Cu2 123.7(4) . . ?
N5 C1 N1 127.7(5) . . ?
N5 C1 C16 122.4(5) . . ?
N1 C1 C16 109.8(5) . . ?
N5 C2 N2 126.9(5) . . ?
N5 C2 C3 122.3(5) . . ?
N2 C2 C3 110.7(5) . . ?
C4 C3 C2 107.3(5) . . ?
C4 C3 C17 127.9(6) . . ?
C2 C3 C17 124.8(5) . . ?
C3 C4 C5 105.5(5) . . ?
C3 C4 C20 131.6(6) . . ?
C5 C4 C20 122.9(6) . . ?
N6 C5 N2 128.1(6) . . ?
N6 C5 C4 120.9(6) . . ?
N2 C5 C4 111.0(5) . . ?
N6 C6 N3 128.2(5) . . ?
N6 C6 C7 121.3(6) . . ?
N3 C6 C7 110.5(6) . . ?
C8 C7 C6 106.0(6) . . ?
C8 C7 C23 131.9(6) . . ?
C6 C7 C23 121.9(6) . . ?
C7 C8 C9 106.3(6) . . ?
C7 C8 C26 129.6(7) . . ?
C9 C8 C26 124.1(7) . . ?
N7 C9 N3 127.2(6) . . ?
N7 C9 C8 121.5(6) . . ?
N3 C9 C8 111.3(6) . . ?
N7 C10 N4 126.5(6) . . ?
N7 C10 C11 122.9(6) . . ?
N4 C10 C11 110.6(6) . . ?
C12 C11 C10 106.8(5) . . ?
C12 C11 C29 129.8(6) . . ?
C10 C11 C29 123.4(6) . . ?
C11 C12 C13 106.0(5) . . ?
C11 C12 C32 130.8(6) . . ?
C13 C12 C32 123.1(6) . . ?
N8 C13 N4 127.6(5) . . ?
N8 C13 C12 120.5(6) . . ?
N4 C13 C12 111.9(5) . . ?
N8 C14 N1 128.4(5) . . ?
N8 C14 C15 120.1(5) . . ?
N1 C14 C15 111.4(5) . . ?
C16 C15 N24 129.3(5) . . ?
C16 C15 C14 106.2(5) . . ?
N24 C15 C14 124.0(5) . . ?
C15 C16 N20 132.1(5) . . ?
C15 C16 C1 106.4(5) . . ?
N20 C16 C1 121.3(5) . . ?
C18 C17 C3 113.4(5) . . ?
C18 C17 H17A 108.9 . . ?
C3 C17 H17A 108.9 . . ?
C18 C17 H17B 108.9 . . ?
C3 C17 H17B 108.9 . . ?
H17A C17 H17B 107.7 . . ?
C17 C18 C19 112.3(6) . . ?
C17 C18 H18A 109.1 . . ?
C19 C18 H18A 109.1 . . ?
C17 C18 H18B 109.1 . . ?
C19 C18 H18B 109.1 . . ?
H18A C18 H18B 107.9 . . ?
C18 C19 H19A 109.5 . . ?
C18 C19 H19B 109.5 . . ?
H19A C19 H19B 109.5 . . ?
C18 C19 H19C 109.5 . . ?
H19A C19 H19C 109.5 . . ?
H19B C19 H19C 109.5 . . ?
C4 C20 C21 113.2(7) . . ?
C4 C20 H20A 108.9 . . ?
C21 C20 H20A 108.9 . . ?
C4 C20 H20B 108.9 . . ?
C21 C20 H20B 108.9 . . ?
H20A C20 H20B 107.8 . . ?
C22 C21 C20 111.0(11) . . ?
C22 C21 H21A 109.4 . . ?
C20 C21 H21A 109.4 . . ?
C22 C21 H21B 109.4 . . ?
C20 C21 H21B 109.4 . . ?
H21A C21 H21B 108.0 . . ?
C21 C22 H22A 109.5 . . ?
C21 C22 H22B 109.5 . . ?
H22A C22 H22B 109.5 . . ?
C21 C22 H22C 109.5 . . ?
H22A C22 H22C 109.5 . . ?
H22B C22 H22C 109.5 . . ?
C7 C23 C24 113.3(7) . . ?
C7 C23 H23A 108.9 . . ?
C24 C23 H23A 108.9 . . ?
C7 C23 H23B 108.9 . . ?
C24 C23 H23B 108.9 . . ?
H23A C23 H23B 107.7 . . ?
C25 C24 C23 112.1(10) . . ?
C25 C24 H24A 109.2 . . ?
C23 C24 H24A 109.2 . . ?
C25 C24 H24B 109.2 . . ?
C23 C24 H24B 109.2 . . ?
H24A C24 H24B 107.9 . . ?
C24 C25 H25A 109.5 . . ?
C24 C25 H25B 109.5 . . ?
H25A C25 H25B 109.5 . . ?
C24 C25 H25C 109.5 . . ?
H25A C25 H25C 109.5 . . ?
H25B C25 H25C 109.5 . . ?
C27 C26 C8 114.1(8) . . ?
C27 C26 H26A 108.7 . . ?
C8 C26 H26A 108.7 . . ?
C27 C26 H26B 108.7 . . ?
C8 C26 H26B 108.7 . . ?
H26A C26 H26B 107.6 . . ?
C26 C27 C28 112.5(11) . . ?
C26 C27 H27A 109.1 . . ?
C28 C27 H27A 109.1 . . ?
C26 C27 H27B 109.1 . . ?
C28 C27 H27B 109.1 . . ?
H27A C27 H27B 107.8 . . ?
C27 C28 H28A 109.5 . . ?
C27 C28 H28B 109.5 . . ?
H28A C28 H28B 109.5 . . ?
C27 C28 H28C 109.5 . . ?
H28A C28 H28C 109.5 . . ?
H28B C28 H28C 109.5 . . ?
C11 C29 C30 112.8(7) . . ?
C11 C29 H29A 109.0 . . ?
C30 C29 H29A 109.0 . . ?
C11 C29 H29B 109.0 . . ?
C30 C29 H29B 109.0 . . ?
H29A C29 H29B 107.8 . . ?
C31 C30 C29 110.9(8) . . ?
C31 C30 H30A 109.5 . . ?
C29 C30 H30A 109.5 . . ?
C31 C30 H30B 109.5 . . ?
C29 C30 H30B 109.5 . . ?
H30A C30 H30B 108.1 . . ?
C30 C31 H31A 109.5 . . ?
C30 C31 H31B 109.5 . . ?
H31A C31 H31B 109.5 . . ?
C30 C31 H31C 109.5 . . ?
H31A C31 H31C 109.5 . . ?
H31B C31 H31C 109.5 . . ?
C12 C32 C33 113.3(5) . . ?
C12 C32 H32A 108.9 . . ?
C33 C32 H32A 108.9 . . ?
C12 C32 H32B 108.9 . . ?
C33 C32 H32B 108.9 . . ?
H32A C32 H32B 107.7 . . ?
C32 C33 C34 111.8(6) . . ?
C32 C33 H33A 109.3 . . ?
C34 C33 H33A 109.3 . . ?
C32 C33 H33B 109.3 . . ?
C34 C33 H33B 109.3 . . ?
H33A C33 H33B 107.9 . . ?
C33 C34 H34A 109.5 . . ?
C33 C34 H34B 109.5 . . ?
H34A C34 H34B 109.5 . . ?
C33 C34 H34C 109.5 . . ?
H34A C34 H34C 109.5 . . ?
H34B C34 H34C 109.5 . . ?
N13 C35 N9 126.4(6) . . ?
N13 C35 C50 121.5(6) . . ?
N9 C35 C50 112.0(6) . . ?
N13 C36 N10 128.0(5) . . ?
N13 C36 C37 120.3(5) . . ?
N10 C36 C37 111.7(5) . . ?
C38 C37 N17 131.1(5) . . ?
C38 C37 C36 105.7(5) . . ?
N17 C37 C36 121.9(5) . . ?
C37 C38 N21 131.4(5) . . ?
C37 C38 C39 105.9(5) . . ?
N21 C38 C39 122.4(5) . . ?
N14 C39 N10 127.9(5) . . ?
N14 C39 C38 120.8(5) . . ?
N10 C39 C38 111.3(5) . . ?
N14 C40 N11 126.5(5) . . ?
N14 C40 C41 122.5(6) . . ?
N11 C40 C41 111.0(5) . . ?
C42 C41 C40 106.1(6) . . ?
C42 C41 C51 129.0(6) . . ?
C40 C41 C51 124.9(6) . . ?
C41 C42 C43 106.8(6) . . ?
C41 C42 C54 130.2(7) . . ?
C43 C42 C54 122.9(7) . . ?
N15 C43 N11 127.8(7) . . ?
N15 C43 C42 120.6(6) . . ?
N11 C43 C42 111.6(6) . . ?
N15 C44 N12 128.5(6) . . ?
N15 C44 C45 120.6(7) . . ?
N12 C44 C45 111.0(7) . . ?
C46 C45 C44 105.4(7) . . ?
C46 C45 C57 132.3(7) . . ?
C44 C45 C57 122.2(8) . . ?
C45 C46 C47 108.8(7) . . ?
C45 C46 C60 130.0(8) . . ?
C47 C46 C60 121.2(8) . . ?
N16 C47 N12 128.8(6) . . ?
N16 C47 C46 122.4(7) . . ?
N12 C47 C46 108.8(7) . . ?
N16 C48 N9 126.3(7) . . ?
N16 C48 C49 121.8(6) . . ?
N9 C48 C49 111.9(6) . . ?
C50 C49 C48 106.7(6) . . ?
C50 C49 C63 128.0(8) . . ?
C48 C49 C63 125.3(7) . . ?
C49 C50 C35 105.4(6) . . ?
C49 C50 C66 131.6(7) . . ?
C35 C50 C66 122.9(6) . . ?
C41 C51 C52 116.3(6) . . ?
C41 C51 H51A 108.2 . . ?
C52 C51 H51A 108.2 . . ?
C41 C51 H51B 108.2 . . ?
C52 C51 H51B 108.2 . . ?
H51A C51 H51B 107.4 . . ?
C53 C52 C51 113.6(7) . . ?
C53 C52 H52A 108.8 . . ?
C51 C52 H52A 108.8 . . ?
C53 C52 H52B 108.8 . . ?
C51 C52 H52B 108.8 . . ?
H52A C52 H52B 107.7 . . ?
C52 C53 H53A 109.5 . . ?
C52 C53 H53B 109.5 . . ?
H53A C53 H53B 109.5 . . ?
C52 C53 H53C 109.5 . . ?
H53A C53 H53C 109.5 . . ?
H53B C53 H53C 109.5 . . ?
C55 C54 C42 113.2(7) . . ?
C55 C54 H54A 108.9 . . ?
C42 C54 H54A 108.9 . . ?
C55 C54 H54B 108.9 . . ?
C42 C54 H54B 108.9 . . ?
H54A C54 H54B 107.7 . . ?
C54 C55 C56 108.2(10) . . ?
C54 C55 H55A 110.1 . . ?
C56 C55 H55A 110.1 . . ?
C54 C55 H55B 110.1 . . ?
C56 C55 H55B 110.1 . . ?
H55A C55 H55B 108.4 . . ?
C55 C56 H56A 109.5 . . ?
C55 C56 H56B 109.5 . . ?
H56A C56 H56B 109.5 . . ?
C55 C56 H56C 109.5 . . ?
H56A C56 H56C 109.5 . . ?
H56B C56 H56C 109.5 . . ?
C58 C57 C45 116.0(10) . . ?
C58 C57 H57A 108.3 . . ?
C45 C57 H57A 108.3 . . ?
C58 C57 H57B 108.3 . . ?
C45 C57 H57B 108.3 . . ?
H57A C57 H57B 107.4 . . ?
C59 C58 C57 118.9(17) . . ?
C59 C58 H58A 107.6 . . ?
C57 C58 H58A 107.6 . . ?
C59 C58 H58B 107.6 . . ?
C57 C58 H58B 107.6 . . ?
H58A C58 H58B 107.0 . . ?
C58 C59 H59A 109.5 . . ?
C58 C59 H59B 109.5 . . ?
H59A C59 H59B 109.5 . . ?
C58 C59 H59C 109.5 . . ?
H59A C59 H59C 109.5 . . ?
H59B C59 H59C 109.5 . . ?
C46 C60 C61 105.8(9) . . ?
C46 C60 H60A 110.6 . . ?
C61 C60 H60A 110.6 . . ?
C46 C60 H60B 110.6 . . ?
C61 C60 H60B 110.6 . . ?
H60A C60 H60B 108.7 . . ?
C62 C61 C60 96(3) . . ?
C62 C61 H61A 112.5 . . ?
C60 C61 H61A 112.5 . . ?
C62 C61 H61B 112.5 . . ?
C60 C61 H61B 112.5 . . ?
H61A C61 H61B 110.0 . . ?
C61 C62 H62A 109.5 . . ?
C61 C62 H62B 109.5 . . ?
H62A C62 H62B 109.5 . . ?
C61 C62 H62C 109.5 . . ?
H62A C62 H62C 109.5 . . ?
H62B C62 H62C 109.5 . . ?
C64 C63 C49 113.1(7) . . ?
C64 C63 H63A 109.0 . . ?
C49 C63 H63A 109.0 . . ?
C64 C63 H63B 109.0 . . ?
C49 C63 H63B 109.0 . . ?
H63A C63 H63B 107.8 . . ?
C63 C64 C65 109.9(11) . . ?
C63 C64 H64A 109.7 . . ?
C65 C64 H64A 109.7 . . ?
C63 C64 H64B 109.7 . . ?
C65 C64 H64B 109.7 . . ?
H64A C64 H64B 108.2 . . ?
C64 C65 H65A 109.5 . . ?
C64 C65 H65B 109.5 . . ?
H65A C65 H65B 109.5 . . ?
C64 C65 H65C 109.5 . . ?
H65A C65 H65C 109.5 . . ?
H65B C65 H65C 109.5 . . ?
C50 C66 C67 116.0(6) . . ?
C50 C66 H66A 108.3 . . ?
C67 C66 H66A 108.3 . . ?
C50 C66 H66B 108.3 . . ?
C67 C66 H66B 108.3 . . ?
H66A C66 H66B 107.4 . . ?
C68 C67 C66 113.6(7) . . ?
C68 C67 H67A 108.8 . . ?
C66 C67 H67A 108.8 . . ?
C68 C67 H67B 108.8 . . ?
C66 C67 H67B 108.8 . . ?
H67A C67 H67B 107.7 . . ?
C67 C68 H68A 109.5 . . ?
C67 C68 H68B 109.5 . . ?
H68A C68 H68B 109.5 . . ?
C67 C68 H68C 109.5 . . ?
H68A C68 H68C 109.5 . . ?
H68B C68 H68C 109.5 . . ?
O3 C69 N21 128.3(5) . . ?
O3 C69 C70 120.5(5) . . ?
N21 C69 C70 111.2(5) . . ?
N22 C70 C71 123.2(6) . . ?
N22 C70 C69 117.1(5) . . ?
C71 C70 C69 119.7(6) . . ?
C70 C71 C72 117.9(6) . . ?
C70 C71 H71 121.0 . . ?
C72 C71 H71 121.0 . . ?
C73 C72 C71 119.2(6) . . ?
C73 C72 H72 120.4 . . ?
C71 C72 H72 120.4 . . ?
C72 C73 C74 118.4(6) . . ?
C72 C73 H73 120.8 . . ?
C74 C73 H73 120.8 . . ?
N22 C74 C73 122.7(6) . . ?
N22 C74 H74 118.7 . . ?
C73 C74 H74 118.7 . . ?
N23 C75 C76 120.8(7) . . ?
N23 C75 H75 119.6 . . ?
C76 C75 H75 119.6 . . ?
C77 C76 C75 119.0(7) . . ?
C77 C76 H76 120.5 . . ?
C75 C76 H76 120.5 . . ?
C76 C77 C78 121.0(7) . . ?
C76 C77 H77 119.5 . . ?
C78 C77 H77 119.5 . . ?
C77 C78 C79 118.3(7) . . ?
C77 C78 H78 120.8 . . ?
C79 C78 H78 120.8 . . ?
N23 C79 C78 121.5(6) . . ?
N23 C79 C80 116.2(5) . . ?
C78 C79 C80 122.4(6) . . ?
O4 C80 N24 128.0(6) . . ?
O4 C80 C79 120.2(5) . . ?
N24 C80 C79 111.8(5) . . ?
O1 C81 N17 128.7(6) . . ?
O1 C81 C82 118.7(5) . . ?
N17 C81 C82 112.5(5) . . ?
N18 C82 C83 122.1(6) . . ?
N18 C82 C81 115.4(5) . . ?
C83 C82 C81 122.5(6) . . ?
C82 C83 C84 119.2(6) . . ?
C82 C83 H83 120.4 . . ?
C84 C83 H83 120.4 . . ?
C85 C84 C83 118.3(6) . . ?
C85 C84 H84 120.8 . . ?
C83 C84 H84 120.8 . . ?
C86 C85 C84 119.5(6) . . ?
C86 C85 H85 120.2 . . ?
C84 C85 H85 120.2 . . ?
C85 C86 N18 122.2(6) . . ?
C85 C86 H86 118.9 . . ?
N18 C86 H86 118.9 . . ?
N19 C87 C88 122.7(6) . . ?
N19 C87 H87 118.7 . . ?
C88 C87 H87 118.7 . . ?
C87 C88 C89 118.9(6) . . ?
C87 C88 H88 120.6 . . ?
C89 C88 H88 120.6 . . ?
C88 C89 C90 119.6(6) . . ?
C88 C89 H89 120.2 . . ?
C90 C89 H89 120.2 . . ?
C89 C90 C91 118.3(6) . . ?
C89 C90 H90 120.8 . . ?
C91 C90 H90 120.8 . . ?
N19 C91 C90 121.9(5) . . ?
N19 C91 C92 116.5(5) . . ?
C90 C91 C92 121.6(5) . . ?
O2 C92 N20 126.9(5) . . ?
O2 C92 C91 121.0(5) . . ?
N20 C92 C91 112.1(5) . . ?
O5 C93 H93A 109.5 . . ?
O5 C93 H93B 109.5 . . ?
H93A C93 H93B 109.5 . . ?
O5 C93 H93C 109.5 . . ?
H93A C93 H93C 109.5 . . ?
H93B C93 H93C 109.5 . . ?
O6 C94 H94A 109.5 . . ?
O6 C94 H94B 109.5 . . ?
H94A C94 H94B 109.5 . . ?
O6 C94 H94C 109.5 . . ?
H94A C94 H94C 109.5 . . ?
H94B C94 H94C 109.5 . . ?
O7 C95 H95A 109.5 . . ?
O7 C95 H95B 109.5 . . ?
H95A C95 H95B 109.5 . . ?
O7 C95 H95C 109.5 . . ?
H95A C95 H95C 109.5 . . ?
H95B C95 H95C 109.5 . . ?
C102 C96 C97 125(2) . . ?
C98 C97 C96 126(2) . . ?
C98 C97 C99 30.1(15) . . ?
C96 C97 C99 96.2(15) . . ?
C97 C98 C99 120(2) . . ?
C98 C99 C100 142(2) . . ?
C98 C99 C97 29.6(13) . . ?
C100 C99 C97 113.1(15) . . ?
C101 C100 C99 128(2) . . ?
C101 C100 C102 30.8(16) . . ?
C99 C100 C102 97.8(15) . . ?
C102 C101 C100 116(3) . . ?
C101 C102 C96 139(3) . . ?
C101 C102 C100 33.3(19) . . ?
C96 C102 C100 106.9(16) . . ?

loop_
_geom_bond_atom_site_label_1
_geom_bond_atom_site_label_2
_geom_bond_distance
_geom_bond_site_symmetry_2
_geom_bond_publ_flag
Cu1 N20 1.935(5) . ?
Cu1 N18 1.951(5) . ?
Cu1 N17 1.951(5) . ?
Cu1 N19 1.993(5) . ?
Cu2 N24 1.935(5) . ?
Cu2 N21 1.941(5) . ?
Cu2 N23 1.984(5) . ?
Cu2 N22 2.003(5) . ?
Ni1 N4 1.877(5) . ?
Ni1 N3 1.879(5) . ?
Ni1 N2 1.882(5) . ?
Ni1 N1 1.887(5) . ?
Ni2 N11 1.866(6) . ?
Ni2 N12 1.873(5) . ?
Ni2 N10 1.876(5) . ?
Ni2 N9 1.879(6) . ?
O1 C81 1.254(7) . ?
O2 C92 1.232(7) . ?
O3 C69 1.221(7) . ?
O4 C80 1.238(7) . ?
O5 C93 1.383(10) . ?
O6 C94 1.366(10) . ?
O7 C95 1.299(11) . ?
N1 C14 1.338(7) . ?
N1 C1 1.376(7) . ?
N2 C2 1.358(7) . ?
N2 C5 1.359(8) . ?
N3 C9 1.356(8) . ?
N3 C6 1.370(8) . ?
N4 C13 1.346(8) . ?
N4 C10 1.382(8) . ?
N5 C1 1.320(7) . ?
N5 C2 1.333(7) . ?
N6 C6 1.306(8) . ?
N6 C5 1.314(8) . ?
N7 C10 1.317(8) . ?
N7 C9 1.318(8) . ?
N8 C13 1.326(7) . ?
N8 C14 1.331(7) . ?
N9 C35 1.367(8) . ?
N9 C48 1.384(8) . ?
N10 C36 1.349(8) . ?
N10 C39 1.362(7) . ?
N11 C43 1.365(8) . ?
N11 C40 1.380(8) . ?
N12 C44 1.366(9) . ?
N12 C47 1.383(9) . ?
N13 C35 1.313(8) . ?
N13 C36 1.330(8) . ?
N14 C39 1.330(8) . ?
N14 C40 1.333(8) . ?
N15 C44 1.320(10) . ?
N15 C43 1.345(9) . ?
N16 C47 1.294(10) . ?
N16 C48 1.332(9) . ?
N17 C81 1.317(7) . ?
N17 C37 1.395(7) . ?
N18 C82 1.333(8) . ?
N18 C86 1.360(8) . ?
N19 C87 1.331(7) . ?
N19 C91 1.334(7) . ?
N20 C92 1.336(7) . ?
N20 C16 1.388(7) . ?
N21 C69 1.350(7) . ?
N21 C38 1.388(7) . ?
N22 C70 1.328(8) . ?
N22 C74 1.333(8) . ?
N23 C75 1.350(8) . ?
N23 C79 1.358(8) . ?
N24 C80 1.347(7) . ?
N24 C15 1.389(7) . ?
C1 C16 1.460(8) . ?
C2 C3 1.442(8) . ?
C3 C4 1.344(8) . ?
C3 C17 1.515(8) . ?
C4 C5 1.459(9) . ?
C4 C20 1.478(9) . ?
C6 C7 1.467(8) . ?
C7 C8 1.362(10) . ?
C7 C23 1.483(10) . ?
C8 C9 1.458(9) . ?
C8 C26 1.495(9) . ?
C10 C11 1.443(9) . ?
C11 C12 1.343(9) . ?
C11 C29 1.482(9) . ?
C12 C13 1.451(8) . ?
C12 C32 1.489(9) . ?
C14 C15 1.454(8) . ?
C15 C16 1.354(8) . ?
C17 C18 1.486(10) . ?
C17 H17A 0.9900 . ?
C17 H17B 0.9900 . ?
C18 C19 1.540(9) . ?
C18 H18A 0.9900 . ?
C18 H18B 0.9900 . ?
C19 H19A 0.9800 . ?
C19 H19B 0.9800 . ?
C19 H19C 0.9800 . ?
C20 C21 1.560(13) . ?
C20 H20A 0.9900 . ?
C20 H20B 0.9900 . ?
C21 C22 1.483(14) . ?
C21 H21A 0.9900 . ?
C21 H21B 0.9900 . ?
C22 H22A 0.9800 . ?
C22 H22B 0.9800 . ?
C22 H22C 0.9800 . ?
C23 C24 1.535(13) . ?
C23 H23A 0.9900 . ?
C23 H23B 0.9900 . ?
C24 C25 1.520(13) . ?
C24 H24A 0.9900 . ?
C24 H24B 0.9900 . ?
C25 H25A 0.9800 . ?
C25 H25B 0.9800 . ?
C25 H25C 0.9800 . ?
C26 C27 1.469(13) . ?
C26 H26A 0.9900 . ?
C26 H26B 0.9900 . ?
C27 C28 1.525(13) . ?
C27 H27A 0.9900 . ?
C27 H27B 0.9900 . ?
C28 H28A 0.9800 . ?
C28 H28B 0.9800 . ?
C28 H28C 0.9800 . ?
C29 C30 1.510(13) . ?
C29 H29A 0.9900 . ?
C29 H29B 0.9900 . ?
C30 C31 1.499(16) . ?
C30 H30A 0.9900 . ?
C30 H30B 0.9900 . ?
C31 H31A 0.9800 . ?
C31 H31B 0.9800 . ?
C31 H31C 0.9800 . ?
C32 C33 1.518(10) . ?
C32 H32A 0.9900 . ?
C32 H32B 0.9900 . ?
C33 C34 1.531(10) . ?
C33 H33A 0.9900 . ?
C33 H33B 0.9900 . ?
C34 H34A 0.9800 . ?
C34 H34B 0.9800 . ?
C34 H34C 0.9800 . ?
C35 C50 1.454(9) . ?
C36 C37 1.458(8) . ?
C37 C38 1.363(8) . ?
C38 C39 1.456(8) . ?
C40 C41 1.441(9) . ?
C41 C42 1.358(9) . ?
C41 C51 1.506(10) . ?
C42 C43 1.431(10) . ?
C42 C54 1.532(9) . ?
C44 C45 1.462(10) . ?
C45 C46 1.338(12) . ?
C45 C57 1.511(12) . ?
C46 C47 1.453(10) . ?
C46 C60 1.527(12) . ?
C48 C49 1.428(11) . ?
C49 C50 1.368(10) . ?
C49 C63 1.498(10) . ?
C50 C66 1.481(10) . ?
C51 C52 1.518(10) . ?
C51 H51A 0.9900 . ?
C51 H51B 0.9900 . ?
C52 C53 1.504(12) . ?
C52 H52A 0.9900 . ?
C52 H52B 0.9900 . ?
C53 H53A 0.9800 . ?
C53 H53B 0.9800 . ?
C53 H53C 0.9800 . ?
C54 C55 1.516(13) . ?
C54 H54A 0.9900 . ?
C54 H54B 0.9900 . ?
C55 C56 1.532(14) . ?
C55 H55A 0.9900 . ?
C55 H55B 0.9900 . ?
C56 H56A 0.9800 . ?
C56 H56B 0.9800 . ?
C56 H56C 0.9800 . ?
C57 C58 1.480(19) . ?
C57 H57A 0.9900 . ?
C57 H57B 0.9900 . ?
C58 C59 1.305(19) . ?
C58 H58A 0.9900 . ?
C58 H58B 0.9900 . ?
C59 H59A 0.9800 . ?
C59 H59B 0.9800 . ?
C59 H59C 0.9800 . ?
C60 C61 1.79(3) . ?
C60 H60A 0.9900 . ?
C60 H60B 0.9900 . ?
C61 C62 1.18(4) . ?
C61 H61A 0.9900 . ?
C61 H61B 0.9900 . ?
C62 H62A 0.9800 . ?
C62 H62B 0.9800 . ?
C62 H62C 0.9800 . ?
C63 C64 1.494(12) . ?
C63 H63A 0.9900 . ?
C63 H63B 0.9900 . ?
C64 C65 1.51(2) . ?
C64 H64A 0.9900 . ?
C64 H64B 0.9900 . ?
C65 H65A 0.9800 . ?
C65 H65B 0.9800 . ?
C65 H65C 0.9800 . ?
C66 C67 1.521(10) . ?
C66 H66A 0.9900 . ?
C66 H66B 0.9900 . ?
C67 C68 1.511(11) . ?
C67 H67A 0.9900 . ?
C67 H67B 0.9900 . ?
C68 H68A 0.9800 . ?
C68 H68B 0.9800 . ?
C68 H68C 0.9800 . ?
C69 C70 1.509(8) . ?
C70 C71 1.381(8) . ?
C71 C72 1.397(9) . ?
C71 H71 0.9500 . ?
C72 C73 1.382(10) . ?
C72 H72 0.9500 . ?
C73 C74 1.387(9) . ?
C73 H73 0.9500 . ?
C74 H74 0.9500 . ?
C75 C76 1.387(10) . ?
C75 H75 0.9500 . ?
C76 C77 1.362(10) . ?
C76 H76 0.9500 . ?
C77 C78 1.367(10) . ?
C77 H77 0.9500 . ?
C78 C79 1.380(9) . ?
C78 H78 0.9500 . ?
C79 C80 1.481(9) . ?
C81 C82 1.503(9) . ?
C82 C83 1.364(8) . ?
C83 C84 1.394(10) . ?
C83 H83 0.9500 . ?
C84 C85 1.383(9) . ?
C84 H84 0.9500 . ?
C85 C86 1.348(8) . ?
C85 H85 0.9500 . ?
C86 H86 0.9500 . ?
C87 C88 1.367(8) . ?
C87 H87 0.9500 . ?
C88 C89 1.368(9) . ?
C88 H88 0.9500 . ?
C89 C90 1.371(9) . ?
C89 H89 0.9500 . ?
C90 C91 1.392(8) . ?
C90 H90 0.9500 . ?
C91 C92 1.500(7) . ?
C93 H93A 0.9800 . ?
C93 H93B 0.9800 . ?
C93 H93C 0.9800 . ?
C94 H94A 0.9800 . ?
C94 H94B 0.9800 . ?
C94 H94C 0.9800 . ?
C95 H95A 0.9800 . ?
C95 H95B 0.9800 . ?
C95 H95C 0.9800 . ?
C96 C102 1.24(2) . ?
C96 C97 1.43(2) . ?
C97 C98 1.09(3) . ?
C97 C99 1.91(3) . ?
C98 C99 1.11(3) . ?
C99 C100 1.32(2) . ?
C100 C101 1.19(3) . ?
C100 C102 1.96(3) . ?
C101 C102 1.11(3) . ?
